data_2102459
loop_
_publ_author_name
'Marsh, Richard E.'

_publ_section_title
;
 Space group <i>Cc</i>: an update
;
_journal_issue 2
_journal_name_full 'Acta Crystallographica Section B'
_journal_page_first 252
_journal_page_last 253
_journal_paper_doi 10.1107/S0108768104003878
_journal_volume 60
_journal_year 2004
_chemical_formula_moiety 'C44 H40 N2 O2 P2 Ru, 2(P F6)'
_chemical_formula_sum 'C44 H40 F12 N2 O2 P4 Ru'
_space_group_crystal_system monoclinic
_space_group_IT_number 15
_space_group_name_Hall '-C 2yc'
_space_group_name_H-M_alt 'C 1 2/c 1'
_audit_creation_method CRYM
_cell_angle_alpha 90
_cell_angle_beta 118.88
_cell_angle_gamma 90
_cell_formula_units_Z 4
_cell_length_a 23.1050
_cell_length_b 9.6150
_cell_length_c 24.1030
_cell_volume 4688.658
_cod_data_source_file bk0142.cif
_cod_data_source_block YOPGIT
_cod_depositor_comments
;
 Updating space group information and adding the symmetry operation list.

 Antanas Vaitkus,
 2018-06-14

 Adding the _cell_formula_units_Z data item.

 Antanas Vaitkus,
 2017-08-05

  Added moiety chemical formula from Marsh (2004) paper.
  The summary chemical formula is calculated from moiety formula using
  AdHocParser
  (svn://www.crystallography.net/cod-tools/trunk/Formulae/AdHocParser.yp,
  revision 1441.)

  Andrius Merkys
  2013-11-11
;
_cod_original_sg_symbol_H-M C2/c
_cod_database_code 2102459

loop_
_space_group_symop_id
_space_group_symop_operation_xyz
1 x,y,z
2 -x,y,-z+1/2
3 -x,-y,-z
4 x,-y,z+1/2
5 x+1/2,y+1/2,z
6 -x+1/2,y+1/2,-z+1/2
7 -x+1/2,-y+1/2,-z
8 x+1/2,-y+1/2,z+1/2

loop_
_atom_site_label
_atom_site_type_symbol
_atom_site_fract_x
_atom_site_fract_y
_atom_site_fract_z
Ru Ru 0.00000 -0.00330 0.25000
P1 P -0.02480 0.13815 0.31070
O1 O -0.02675 -0.15900 0.29850
N1 N -0.09660 -0.01450 0.18220
C1 C 0.15070 -0.02250 0.35095
C2 C 0.22025 -0.03100 0.39350
C5 C 0.03160 0.28000 0.35565
C6 C 0.01595 0.41750 0.33575
C7 C 0.06150 0.52050 0.36780
C8 C 0.12260 0.49150 0.41680
C9 C 0.13865 0.35600 0.43635
C10 C 0.09215 0.25250 0.40585
C11 C -0.10870 0.20600 0.27465
C12 C -0.13115 0.28900 0.22150
C13 C -0.19490 0.33850 0.19030
C14 C -0.23710 0.30100 0.21255
C15 C -0.21675 0.21650 0.26460
C16 C -0.15305 0.17300 0.29715
C17 C -0.01730 0.01400 0.37250
C18 C -0.03500 -0.12800 0.34405
C19 C -0.05825 -0.23700 0.37210
C20 C -0.04110 -0.23200 0.43555
C21 C -0.05985 -0.34350 0.46125
C22 C -0.09685 -0.45150 0.42315
C23 C -0.11500 -0.45400 0.36150
C24 C -0.09570 -0.34700 0.33415
P3 P -0.16530 0.10145 0.46355
F1 F -0.12395 0.12850 0.53730
F2 F -0.22690 0.16100 0.46460
F3 F -0.14375 0.24100 0.44915
F4 F -0.20390 0.07450 0.39320
F5 F -0.10205 0.03750 0.47015
F6 F -0.18765 -0.04500 0.47490
H1 H 0.23525 -0.11800 0.41475
H2 H 0.23555 0.03400 0.42685
H3 H 0.24170 -0.01450 0.37080
H7 H -0.02645 0.46950 0.29850
H8 H 0.03640 0.61450 0.34400
H9 H 0.15655 0.57200 0.43965
H10 H 0.18180 0.30450 0.47250
H11 H 0.10350 0.14900 0.42035
H12 H -0.08825 0.30000 0.21535
H13 H -0.20965 0.40100 0.15055
H14 H -0.28630 0.33750 0.18760
H15 H -0.25020 0.18500 0.27935
H16 H -0.13700 0.11300 0.33770
H17 H -0.05085 0.04450 0.38965
H18 H 0.03270 0.01500 0.41125
H19 H -0.01510 -0.14700 0.46245
H20 H -0.04485 -0.34000 0.50855
H21 H -0.11065 -0.53350 0.44355
H22 H -0.14500 -0.53600 0.33140
H23 H -0.11070 -0.36600 0.29205
